data_7043867
loop_
_publ_author_name
'Koner, Abhishek'
'Serin, Spencer C.'
'Schnakenburg, Gregor'
'Patrick, Brian O.'
'Gates, Derek P.'
'Streubel, Rainer'

_publ_section_title
;
 Exploring the chemistry of backbone amino(chloro)phosphanyl-substituted
 imidazole-2-thiones
;
_journal_name_full 'Dalton Trans.'
_journal_paper_doi 10.1039/C7DT01859B
_journal_year 2017
_chemical_formula_moiety '2(C H2 Cl2), C38 H42 N3 P S'
_chemical_formula_sum 'C40 H46 Cl4 N3 P S'
_chemical_formula_weight 773.63
_chemical_name_systematic ABK-344
_space_group_crystal_system monoclinic
_space_group_IT_number 15
_space_group_name_Hall '-C 2yc'
_space_group_name_H-M_alt 'C 1 2/c 1'
_symmetry_space_group_name_Hall '-C 2yc'
_symmetry_space_group_name_H-M 'C 1 2/c 1'
_atom_sites_solution_hydrogens geom
_audit_creation_date 2016-09-13
_audit_creation_method
;
Olex2 1.2
(compiled 2015.09.21 svn.r3230 for OlexSys, GUI svn.r5103)
;
_audit_update_record
;
2017-06-30 deposited with the CCDC.
2017-07-18 downloaded from the CCDC.
;
_cell_angle_alpha 90
_cell_angle_beta 95.164(3)
_cell_angle_gamma 90
_cell_formula_units_Z 8
_cell_length_a 20.390(2)
_cell_length_b 14.3808(14)
_cell_length_c 27.503(3)
_cell_measurement_reflns_used 7382
_cell_measurement_temperature 100
_cell_measurement_theta_max 28.80
_cell_measurement_theta_min 2.34
_cell_volume 8031.8(14)
_computing_cell_refinement 'SAINT v8.34A (Bruker, 2013)'
_computing_data_collection 'Bruker APEX2 (Bruker, 2013)'
_computing_data_reduction 'SAINT v8.34A (Bruker, 2013)'
_computing_molecular_graphics 'Olex2 (Dolomanov et al., 2009)'
_computing_publication_material 'Olex2 (Dolomanov et al., 2009)'
_computing_structure_refinement 'XL (Sheldrick, 2008)'
_computing_structure_solution 'XS (Sheldrick, 2008)'
_diffrn_ambient_temperature 100
_diffrn_detector_area_resol_mean 8
_diffrn_measured_fraction_theta_full 0.938
_diffrn_measured_fraction_theta_max 0.938
_diffrn_measurement_device_type 'Bruker X8-KappaApexII'
_diffrn_measurement_method 'fine slicing \w and \f scans'
_diffrn_radiation_monochromator graphite
_diffrn_radiation_type MoK\a
_diffrn_radiation_wavelength 0.71073
_diffrn_reflns_av_R_equivalents 0.0583
_diffrn_reflns_av_unetI/netI 0.0634
_diffrn_reflns_Laue_measured_fraction_full 0.938
_diffrn_reflns_Laue_measured_fraction_max 0.938
_diffrn_reflns_limit_h_max 24
_diffrn_reflns_limit_h_min -19
_diffrn_reflns_limit_k_max 17
_diffrn_reflns_limit_k_min -17
_diffrn_reflns_limit_l_max 33
_diffrn_reflns_limit_l_min -23
_diffrn_reflns_number 21514
_diffrn_reflns_point_group_measured_fraction_full 0.938
_diffrn_reflns_point_group_measured_fraction_max 0.938
_diffrn_reflns_theta_full 25.245
_diffrn_reflns_theta_max 25.245
_diffrn_reflns_theta_min 1.487
_diffrn_source 'sealed tube'
_diffrn_standards_number 0
_exptl_absorpt_coefficient_mu 0.418
_exptl_absorpt_correction_T_max 0.7459
_exptl_absorpt_correction_T_min 0.4315
_exptl_absorpt_correction_type empirical
_exptl_absorpt_process_details
;
SADABS-2014/5 (Bruker,2014/5) was used for absorption correction.
wR2(int) was 0.1597 before and 0.0709 after correction.
The Ratio of minimum to maximum transmission is 0.5785.
The \l/2 correction factor is 0.00150.
;
_exptl_crystal_colour 'clear colourless'
_exptl_crystal_colour_lustre clear
_exptl_crystal_colour_primary colourless
_exptl_crystal_density_diffrn 1.280
_exptl_crystal_description block
_exptl_crystal_F_000 3248
_exptl_crystal_size_max 0.11
_exptl_crystal_size_mid 0.05
_exptl_crystal_size_min 0.04
_refine_diff_density_max 1.213
_refine_diff_density_min -0.911
_refine_diff_density_rms 0.132
_refine_ls_extinction_method none
_refine_ls_goodness_of_fit_ref 1.052
_refine_ls_hydrogen_treatment constr
_refine_ls_matrix_type full
_refine_ls_number_parameters 450
_refine_ls_number_reflns 6815
_refine_ls_number_restraints 1
_refine_ls_restrained_S_all 1.052
_refine_ls_R_factor_all 0.0895
_refine_ls_R_factor_gt 0.0706
_refine_ls_shift/su_max 0.003
_refine_ls_shift/su_mean 0.000
_refine_ls_structure_factor_coef Fsqd
_refine_ls_weighting_details 'w=1/[\s^2^(Fo^2^)+(0.1494P)^2^+22.2540P] where P=(Fo^2^+2Fc^2^)/3'
_refine_ls_weighting_scheme calc
_refine_ls_wR_factor_gt 0.2011
_refine_ls_wR_factor_ref 0.2393
_reflns_Friedel_coverage 0.000
_reflns_number_gt 5392
_reflns_number_total 6815
_reflns_threshold_expression 'I > 2\s(I)'
_cod_data_source_file c7dt01859b2.cif
_cod_data_source_block 4b
_cod_database_code 7043867
_shelx_space_group_comment
;
The symmetry employed for this shelxl refinement is uniquely defined
by the following loop, which should always be used as a source of
symmetry information in preference to the above space-group names.
They are only intended as comments.
;
_shelx_estimated_absorpt_t_max 0.983
_shelx_estimated_absorpt_t_min 0.955
_olex2_refinement_description
;
1. Fixed Uiso
 At 1.2 times of:
  All C(H) groups, All C(H,H) groups
 At 1.5 times of:
  All C(H,H,H) groups
2. Rigid bond restraints
 C22, C23
 with sigma for 1-2 distances of 0.001 and sigma for 1-3 distances of 0.001
3.a Ternary CH refined with riding coordinates:
 C22(H22)
3.b Secondary CH2 refined with riding coordinates:
 C39(H39A,H39B), C40(H40A,H40B), C35(H35A,H35B), C37(H37A,H37B)
3.c Aromatic/amide H refined with riding coordinates:
 C3(H3), C6(H6), C8(H8), C15(H15), C17(H17), C27(H27), C28(H28), C29(H29),
 C30(H30), C31(H31), C32(H32), C33(H33), C34(H34)
3.d Idealised Me refined as rotating group:
 C10(H10A,H10B,H10C), C11(H11A,H11B,H11C), C12(H12A,H12B,H12C), C19(H19A,H19B,
 H19C), C20(H20A,H20B,H20C), C21(H21A,H21B,H21C), C36(H36A,H36B,H36C), C38(H38A,
 H38B,H38C)
;
_shelx_shelxl_version_number 2014/7
_olex2_submission_special_instructions 'No special instructions were received'

loop_
_space_group_symop_operation_xyz
'x, y, z'
'-x, y, -z+1/2'
'x+1/2, y+1/2, z'
'-x+1/2, y+1/2, -z+1/2'
'-x, -y, -z'
'x, -y, z-1/2'
'-x+1/2, -y+1/2, -z'
'x+1/2, -y+1/2, z-1/2'

loop_
_atom_site_label
_atom_site_type_symbol
_atom_site_fract_x
_atom_site_fract_y
_atom_site_fract_z
_atom_site_U_iso_or_equiv
_atom_site_adp_type
_atom_site_occupancy
_atom_site_site_symmetry_order
_atom_site_calc_flag
_atom_site_refinement_flags_posn
_atom_site_refinement_flags_adp
Cl1 Cl 0.40690(9) 0.86142(12) -0.23029(7) 0.0715(6) Uani 1 1 d . .
Cl2 Cl 0.38170(10) 0.66703(10) -0.25421(5) 0.0609(5) Uani 1 1 d . .
C39 C 0.3597(3) 0.7827(4) -0.2682(2) 0.0567(17) Uani 1 1 d . .
H39A H 0.3124 0.7918 -0.2641 0.068 Uiso 1 1 calc R .
H39B H 0.3666 0.7955 -0.3028 0.068 Uiso 1 1 calc R .
Cl3 Cl 0.72456(7) 1.09461(11) 0.06874(5) 0.0538(4) Uani 1 1 d . .
Cl4 Cl 0.75503(8) 1.14527(14) 0.17075(6) 0.0697(6) Uani 1 1 d . .
C40 C 0.6995(3) 1.0877(4) 0.1282(2) 0.0527(15) Uani 1 1 d . .
H40A H 0.6553 1.1160 0.1287 0.063 Uiso 1 1 calc R .
H40B H 0.6963 1.0216 0.1377 0.063 Uiso 1 1 calc R .
S S 0.71293(5) 0.82291(7) 0.16485(4) 0.0231(3) Uani 1 1 d . .
P P 0.49350(5) 0.72447(6) 0.04280(3) 0.0143(3) Uani 1 1 d . .
N1 N 0.60222(16) 0.78191(19) 0.10494(11) 0.0154(7) Uani 1 1 d . .
N2 N 0.66101(16) 0.6611(2) 0.12624(11) 0.0160(7) Uani 1 1 d . .
N3 N 0.43497(17) 0.7037(2) 0.08004(12) 0.0178(7) Uani 1 1 d . .
C1 C 0.5690(2) 0.7048(2) 0.08240(13) 0.0169(8) Uani 1 1 d . .
C2 C 0.6579(2) 0.7558(3) 0.13203(13) 0.0182(8) Uani 1 1 d . .
C3 C 0.6068(2) 0.6301(2) 0.09628(13) 0.0183(8) Uani 1 1 d . .
H3 H 0.5978 0.5674 0.0871 0.022 Uiso 1 1 calc R .
C4 C 0.57483(19) 0.8753(2) 0.10432(14) 0.0160(8) Uani 1 1 d . .
C5 C 0.5824(2) 0.9316(3) 0.06381(14) 0.0197(8) Uani 1 1 d . .
C6 C 0.5530(2) 1.0190(3) 0.06335(15) 0.0223(9) Uani 1 1 d . .
H6 H 0.5557 1.0580 0.0357 0.027 Uiso 1 1 calc R .
C7 C 0.5200(2) 1.0507(2) 0.10168(15) 0.0237(9) Uani 1 1 d . .
C8 C 0.5143(2) 0.9926(3) 0.14157(15) 0.0213(9) Uani 1 1 d . .
H8 H 0.4916 1.0142 0.1681 0.026 Uiso 1 1 calc R .
C9 C 0.54120(19) 0.9036(2) 0.14345(14) 0.0176(8) Uani 1 1 d . .
C10 C 0.6205(2) 0.8995(3) 0.02280(15) 0.0266(10) Uani 1 1 d . .
H10A H 0.6643 0.8787 0.0359 0.040 Uiso 1 1 calc GR .
H10B H 0.6249 0.9510 0.0000 0.040 Uiso 1 1 calc GR .
H10C H 0.5972 0.8479 0.0056 0.040 Uiso 1 1 calc GR .
C11 C 0.4906(2) 1.1473(3) 0.10133(19) 0.0343(11) Uani 1 1 d . .
H11A H 0.5192 1.1881 0.1224 0.051 Uiso 1 1 calc GR .
H11B H 0.4469 1.1446 0.1134 0.051 Uiso 1 1 calc GR .
H11C H 0.4868 1.1717 0.0679 0.051 Uiso 1 1 calc GR .
C12 C 0.5327(2) 0.8404(3) 0.18569(14) 0.0222(9) Uani 1 1 d . .
H12A H 0.5006 0.7919 0.1756 0.033 Uiso 1 1 calc GR .
H12B H 0.5169 0.8764 0.2126 0.033 Uiso 1 1 calc GR .
H12C H 0.5750 0.8115 0.1966 0.033 Uiso 1 1 calc GR .
C13 C 0.7114(2) 0.6015(2) 0.14910(14) 0.0182(8) Uani 1 1 d . .
C14 C 0.7005(2) 0.5607(3) 0.19378(14) 0.0207(9) Uani 1 1 d . .
C15 C 0.7485(2) 0.5001(3) 0.21449(15) 0.0241(9) Uani 1 1 d . .
H15 H 0.7424 0.4714 0.2449 0.029 Uiso 1 1 calc R .
C16 C 0.8053(2) 0.4807(3) 0.19153(14) 0.0231(9) Uani 1 1 d . .
C17 C 0.8153(2) 0.5251(3) 0.14795(15) 0.0229(9) Uani 1 1 d . .
H17 H 0.8548 0.5138 0.1330 0.028 Uiso 1 1 calc R .
C18 C 0.7687(2) 0.5859(3) 0.12571(14) 0.0198(8) Uani 1 1 d . .
C19 C 0.6391(2) 0.5802(3) 0.21808(16) 0.0291(10) Uani 1 1 d . .
H19A H 0.6349 0.6474 0.2229 0.044 Uiso 1 1 calc GR .
H19B H 0.6415 0.5486 0.2498 0.044 Uiso 1 1 calc GR .
H19C H 0.6008 0.5574 0.1974 0.044 Uiso 1 1 calc GR .
C20 C 0.8559(2) 0.4135(3) 0.21460(17) 0.0351(11) Uani 1 1 d . .
H20A H 0.8734 0.4372 0.2466 0.053 Uiso 1 1 calc GR .
H20B H 0.8920 0.4070 0.1935 0.053 Uiso 1 1 calc GR .
H20C H 0.8353 0.3528 0.2186 0.053 Uiso 1 1 calc GR .
C21 C 0.7786(2) 0.6319(3) 0.07779(15) 0.0272(10) Uani 1 1 d . .
H21A H 0.7518 0.6003 0.0514 0.041 Uiso 1 1 calc GR .
H21B H 0.8252 0.6281 0.0717 0.041 Uiso 1 1 calc GR .
H21C H 0.7654 0.6973 0.0790 0.041 Uiso 1 1 calc GR .
C22 C 0.49587(19) 0.6166(2) 0.00430(13) 0.0162(7) Uani 1 1 d . U
H22 H 0.5016 0.5594 0.0249 0.019 Uiso 1 1 calc R .
C23 C 0.54700(19) 0.6222(2) -0.03221(14) 0.0159(7) Uani 1 1 d . U
C24 C 0.5160(2) 0.6266(2) -0.08006(14) 0.0179(8) Uani 1 1 d . .
C25 C 0.4446(2) 0.6237(2) -0.07742(14) 0.0174(8) Uani 1 1 d . .
C26 C 0.4321(2) 0.6138(2) -0.02855(14) 0.0178(8) Uani 1 1 d . .
C27 C 0.6155(2) 0.6217(3) -0.02527(15) 0.0213(9) Uani 1 1 d . .
H27 H 0.6368 0.6185 0.0068 0.026 Uiso 1 1 calc R .
C28 C 0.6532(2) 0.6258(3) -0.06545(16) 0.0253(9) Uani 1 1 d . .
H28 H 0.6999 0.6252 -0.0606 0.030 Uiso 1 1 calc R .
C29 C 0.6213(2) 0.6307(3) -0.11287(15) 0.0246(9) Uani 1 1 d . .
H29 H 0.6467 0.6338 -0.1401 0.030 Uiso 1 1 calc R .
C30 C 0.5531(2) 0.6310(2) -0.12017(15) 0.0247(10) Uani 1 1 d . .
H30 H 0.5317 0.6341 -0.1523 0.030 Uiso 1 1 calc R .
C31 C 0.3936(2) 0.6283(3) -0.11459(15) 0.0250(9) Uani 1 1 d . .
H31 H 0.4026 0.6353 -0.1477 0.030 Uiso 1 1 calc R .
C32 C 0.3286(2) 0.6222(3) -0.10196(17) 0.0293(10) Uani 1 1 d . .
H32 H 0.2930 0.6257 -0.1267 0.035 Uiso 1 1 calc R .
C33 C 0.3159(2) 0.6113(3) -0.05368(17) 0.0290(10) Uani 1 1 d . .
H33 H 0.2716 0.6067 -0.0459 0.035 Uiso 1 1 calc R .
C34 C 0.3666(2) 0.6069(3) -0.01642(16) 0.0228(9) Uani 1 1 d . .
H34 H 0.3572 0.5995 0.0166 0.027 Uiso 1 1 calc R .
C35 C 0.3814(2) 0.7700(3) 0.08634(16) 0.0273(10) Uani 1 1 d . .
H35A H 0.3844 0.7898 0.1209 0.033 Uiso 1 1 calc R .
H35B H 0.3388 0.7374 0.0793 0.033 Uiso 1 1 calc R .
C36 C 0.3815(2) 0.8557(3) 0.05451(17) 0.0268(10) Uani 1 1 d . .
H36A H 0.3770 0.8373 0.0201 0.040 Uiso 1 1 calc GR .
H36B H 0.4230 0.8895 0.0617 0.040 Uiso 1 1 calc GR .
H36C H 0.3446 0.8960 0.0611 0.040 Uiso 1 1 calc GR .
C37 C 0.4278(2) 0.6157(3) 0.10652(14) 0.0238(9) Uani 1 1 d . .
H37A H 0.4580 0.5694 0.0940 0.029 Uiso 1 1 calc R .
H37B H 0.3824 0.5926 0.0987 0.029 Uiso 1 1 calc R .
C38 C 0.4413(2) 0.6199(3) 0.16134(16) 0.0305(10) Uani 1 1 d . .
H38A H 0.4875 0.6362 0.1699 0.046 Uiso 1 1 calc GR .
H38B H 0.4320 0.5591 0.1754 0.046 Uiso 1 1 calc GR .
H38C H 0.4129 0.6671 0.1744 0.046 Uiso 1 1 calc GR .

loop_
_atom_site_aniso_label
_atom_site_aniso_U_11
_atom_site_aniso_U_22
_atom_site_aniso_U_33
_atom_site_aniso_U_23
_atom_site_aniso_U_13
_atom_site_aniso_U_12
Cl1 0.0656(11) 0.0623(10) 0.0793(12) -0.0113(8) -0.0332(9) -0.0104(8)
Cl2 0.1040(14) 0.0483(8) 0.0276(7) 0.0072(5) -0.0092(8) 0.0032(8)
C39 0.068(4) 0.044(3) 0.052(4) -0.008(3) -0.028(3) 0.000(3)
Cl3 0.0453(8) 0.0699(9) 0.0457(8) -0.0032(7) 0.0013(7) -0.0210(7)
Cl4 0.0536(10) 0.1107(14) 0.0411(8) 0.0126(8) -0.0153(7) -0.0378(9)
C40 0.048(4) 0.063(4) 0.045(3) 0.008(3) -0.008(3) -0.015(3)
S 0.0222(6) 0.0222(5) 0.0231(5) -0.0072(4) -0.0085(4) -0.0013(4)
P 0.0185(5) 0.0114(4) 0.0120(5) -0.0007(3) -0.0040(4) -0.0002(3)
N1 0.0179(17) 0.0131(14) 0.0143(16) -0.0039(12) -0.0040(13) -0.0007(12)
N2 0.0185(17) 0.0146(14) 0.0145(16) -0.0016(12) -0.0017(13) 0.0031(12)
N3 0.0204(17) 0.0138(14) 0.0200(17) -0.0010(12) 0.0052(14) 0.0011(12)
C1 0.024(2) 0.0152(17) 0.0106(17) -0.0007(14) -0.0054(16) -0.0020(15)
C2 0.026(2) 0.0190(17) 0.0088(17) -0.0046(14) -0.0015(16) 0.0014(16)
C3 0.025(2) 0.0140(17) 0.0139(18) -0.0024(14) -0.0067(17) -0.0002(15)
C4 0.018(2) 0.0122(16) 0.0165(19) -0.0007(14) -0.0062(16) -0.0022(14)
C5 0.024(2) 0.0176(18) 0.0168(19) -0.0014(14) -0.0038(17) -0.0043(15)
C6 0.026(2) 0.0165(17) 0.023(2) 0.0034(15) -0.0046(18) -0.0034(15)
C7 0.028(2) 0.0122(17) 0.028(2) -0.0044(15) -0.0096(19) 0.0024(15)
C8 0.020(2) 0.0216(19) 0.021(2) -0.0079(15) -0.0010(17) 0.0029(15)
C9 0.020(2) 0.0167(17) 0.0143(18) -0.0036(14) -0.0052(16) -0.0016(14)
C10 0.038(3) 0.023(2) 0.020(2) -0.0001(16) 0.0047(19) -0.0021(17)
C11 0.038(3) 0.0144(19) 0.048(3) -0.0021(18) -0.006(2) 0.0061(18)
C12 0.025(2) 0.0259(19) 0.0149(19) -0.0012(15) -0.0021(17) 0.0002(16)
C13 0.021(2) 0.0176(17) 0.0144(18) -0.0005(14) -0.0048(17) 0.0040(15)
C14 0.026(2) 0.0240(19) 0.0117(18) -0.0004(15) -0.0011(17) 0.0046(16)
C15 0.026(2) 0.028(2) 0.019(2) 0.0057(16) 0.0003(18) 0.0053(17)
C16 0.024(2) 0.028(2) 0.0163(19) 0.0002(16) -0.0033(18) 0.0093(17)
C17 0.023(2) 0.0254(19) 0.020(2) -0.0049(16) 0.0005(17) 0.0046(16)
C18 0.022(2) 0.0219(18) 0.0155(19) -0.0021(15) -0.0017(17) -0.0014(15)
C19 0.030(2) 0.040(2) 0.019(2) 0.0073(18) 0.0088(19) 0.0115(19)
C20 0.034(3) 0.041(3) 0.029(2) 0.009(2) -0.003(2) 0.018(2)
C21 0.031(2) 0.029(2) 0.022(2) 0.0041(17) 0.0025(19) 0.0051(17)
C22 0.023(2) 0.0124(16) 0.0127(17) 0.0002(13) -0.0037(13) -0.0023(14)
C23 0.0202(19) 0.0107(15) 0.0162(18) -0.0023(13) -0.0020(13) -0.0014(13)
C24 0.029(2) 0.0088(15) 0.0151(19) 0.0000(13) -0.0009(17) 0.0017(14)
C25 0.024(2) 0.0112(15) 0.0167(19) -0.0008(14) -0.0017(16) -0.0003(14)
C26 0.024(2) 0.0122(16) 0.0159(19) -0.0033(14) -0.0064(16) -0.0022(14)
C27 0.025(2) 0.0184(18) 0.020(2) -0.0012(15) 0.0000(18) 0.0026(15)
C28 0.028(2) 0.0200(18) 0.029(2) 0.0002(16) 0.0051(19) 0.0000(16)
C29 0.036(3) 0.0189(18) 0.020(2) -0.0002(15) 0.0095(19) 0.0014(16)
C30 0.041(3) 0.0147(17) 0.018(2) 0.0005(15) 0.0005(19) 0.0043(16)
C31 0.036(3) 0.0212(19) 0.016(2) -0.0008(15) -0.0052(19) -0.0022(17)
C32 0.030(2) 0.023(2) 0.031(2) -0.0021(17) -0.016(2) -0.0010(17)
C33 0.025(2) 0.029(2) 0.031(2) -0.0045(18) -0.006(2) -0.0010(17)
C34 0.023(2) 0.0213(19) 0.023(2) -0.0037(16) -0.0013(18) -0.0029(16)
C35 0.030(2) 0.026(2) 0.027(2) -0.0016(17) 0.006(2) 0.0036(17)
C36 0.022(2) 0.025(2) 0.032(2) -0.0002(17) -0.0018(19) 0.0048(16)
C37 0.036(3) 0.0180(18) 0.018(2) 0.0025(15) 0.0044(18) -0.0044(17)
C38 0.040(3) 0.029(2) 0.023(2) 0.0026(17) 0.004(2) 0.0002(19)

loop_
_atom_type_symbol
_atom_type_description
_atom_type_scat_dispersion_real
_atom_type_scat_dispersion_imag
_atom_type_scat_source
C C 0.0033 0.0016 'International Tables Vol C Tables 4.2.6.8 and 6.1.1.4'
H H 0.0000 0.0000 'International Tables Vol C Tables 4.2.6.8 and 6.1.1.4'
Cl Cl 0.1484 0.1585 'International Tables Vol C Tables 4.2.6.8 and 6.1.1.4'
N N 0.0061 0.0033 'International Tables Vol C Tables 4.2.6.8 and 6.1.1.4'
P P 0.1023 0.0942 'International Tables Vol C Tables 4.2.6.8 and 6.1.1.4'
S S 0.1246 0.1234 'International Tables Vol C Tables 4.2.6.8 and 6.1.1.4'

loop_
_geom_angle_atom_site_label_1
_geom_angle_atom_site_label_2
_geom_angle_atom_site_label_3
_geom_angle
Cl1 C39 H39A 109.4
Cl1 C39 H39B 109.4
Cl2 C39 Cl1 111.3(3)
Cl2 C39 H39A 109.4
Cl2 C39 H39B 109.4
H39A C39 H39B 108.0
Cl3 C40 H40A 109.3
Cl3 C40 H40B 109.3
Cl4 C40 Cl3 111.6(3)
Cl4 C40 H40A 109.3
Cl4 C40 H40B 109.3
H40A C40 H40B 108.0
N3 P C1 102.55(18)
N3 P C22 104.70(16)
C1 P C22 98.36(16)
C1 N1 C4 123.4(3)
C2 N1 C1 111.6(3)
C2 N1 C4 124.4(3)
C2 N2 C3 110.1(3)
C2 N2 C13 125.4(3)
C3 N2 C13 124.5(3)
C35 N3 P 122.4(3)
C35 N3 C37 113.0(3)
C37 N3 P 124.4(3)
N1 C1 P 119.1(2)
C3 C1 P 135.9(3)
C3 C1 N1 105.0(3)
N1 C2 S 128.5(3)
N1 C2 N2 104.9(3)
N2 C2 S 126.6(3)
N2 C3 H3 125.8
C1 C3 N2 108.3(3)
C1 C3 H3 125.8
C5 C4 N1 118.3(3)
C9 C4 N1 118.5(3)
C9 C4 C5 123.1(3)
C4 C5 C10 121.7(3)
C6 C5 C4 116.8(4)
C6 C5 C10 121.5(4)
C5 C6 H6 119.0
C7 C6 C5 122.1(4)
C7 C6 H6 119.0
C6 C7 C8 119.1(3)
C6 C7 C11 121.3(4)
C8 C7 C11 119.7(4)
C7 C8 H8 119.3
C7 C8 C9 121.4(4)
C9 C8 H8 119.3
C4 C9 C8 117.5(4)
C4 C9 C12 121.5(3)
C8 C9 C12 121.0(4)
C5 C10 H10A 109.5
C5 C10 H10B 109.5
C5 C10 H10C 109.5
H10A C10 H10B 109.5
H10A C10 H10C 109.5
H10B C10 H10C 109.5
C7 C11 H11A 109.5
C7 C11 H11B 109.5
C7 C11 H11C 109.5
H11A C11 H11B 109.5
H11A C11 H11C 109.5
H11B C11 H11C 109.5
C9 C12 H12A 109.5
C9 C12 H12B 109.5
C9 C12 H12C 109.5
H12A C12 H12B 109.5
H12A C12 H12C 109.5
H12B C12 H12C 109.5
C14 C13 N2 118.0(4)
C14 C13 C18 122.8(3)
C18 C13 N2 119.2(3)
C13 C14 C19 121.3(3)
C15 C14 C13 117.4(4)
C15 C14 C19 121.3(4)
C14 C15 H15 119.3
C14 C15 C16 121.4(4)
C16 C15 H15 119.3
C15 C16 C20 120.1(4)
C17 C16 C15 119.4(4)
C17 C16 C20 120.5(4)
C16 C17 H17 119.3
C16 C17 C18 121.4(4)
C18 C17 H17 119.3
C13 C18 C21 121.0(3)
C17 C18 C13 117.6(4)
C17 C18 C21 121.4(4)
C14 C19 H19A 109.5
C14 C19 H19B 109.5
C14 C19 H19C 109.5
H19A C19 H19B 109.5
H19A C19 H19C 109.5
H19B C19 H19C 109.5
C16 C20 H20A 109.5
C16 C20 H20B 109.5
C16 C20 H20C 109.5
H20A C20 H20B 109.5
H20A C20 H20C 109.5
H20B C20 H20C 109.5
C18 C21 H21A 109.5
C18 C21 H21B 109.5
C18 C21 H21C 109.5
H21A C21 H21B 109.5
H21A C21 H21C 109.5
H21B C21 H21C 109.5
P C22 H22 111.5
C23 C22 P 112.6(2)
C23 C22 H22 111.5
C23 C22 C26 102.2(3)
C26 C22 P 107.1(2)
C26 C22 H22 111.5
C24 C23 C22 110.1(3)
C27 C23 C22 130.6(3)
C27 C23 C24 119.2(4)
C23 C24 C25 108.4(3)
C30 C24 C23 120.8(4)
C30 C24 C25 130.7(4)
C26 C25 C24 108.6(3)
C31 C25 C24 130.0(4)
C31 C25 C26 121.4(4)
C25 C26 C22 110.5(3)
C25 C26 C34 119.6(3)
C34 C26 C22 129.9(4)
C23 C27 H27 119.8
C23 C27 C28 120.4(4)
C28 C27 H27 119.8
C27 C28 H28 120.2
C27 C28 C29 119.6(4)
C29 C28 H28 120.2
C28 C29 H29 119.7
C30 C29 C28 120.5(4)
C30 C29 H29 119.7
C24 C30 H30 120.2
C29 C30 C24 119.5(4)
C29 C30 H30 120.2
C25 C31 H31 120.8
C25 C31 C32 118.4(4)
C32 C31 H31 120.8
C31 C32 H32 119.8
C33 C32 C31 120.4(4)
C33 C32 H32 119.8
C32 C33 H33 119.3
C32 C33 C34 121.4(4)
C34 C33 H33 119.3
C26 C34 H34 120.6
C33 C34 C26 118.7(4)
C33 C34 H34 120.6
N3 C35 H35A 108.5
N3 C35 H35B 108.5
N3 C35 C36 114.9(4)
H35A C35 H35B 107.5
C36 C35 H35A 108.5
C36 C35 H35B 108.5
C35 C36 H36A 109.5
C35 C36 H36B 109.5
C35 C36 H36C 109.5
H36A C36 H36B 109.5
H36A C36 H36C 109.5
H36B C36 H36C 109.5
N3 C37 H37A 108.2
N3 C37 H37B 108.2
N3 C37 C38 116.2(3)
H37A C37 H37B 107.4
C38 C37 H37A 108.2
C38 C37 H37B 108.2
C37 C38 H38A 109.5
C37 C38 H38B 109.5
C37 C38 H38C 109.5
H38A C38 H38B 109.5
H38A C38 H38C 109.5
H38B C38 H38C 109.5

loop_
_geom_bond_atom_site_label_1
_geom_bond_atom_site_label_2
_geom_bond_distance
Cl1 C39 1.765(5)
Cl2 C39 1.756(6)
C39 H39A 0.9900
C39 H39B 0.9900
Cl3 C40 1.761(6)
Cl4 C40 1.760(5)
C40 H40A 0.9900
C40 H40B 0.9900
S C2 1.681(4)
P N3 1.668(4)
P C1 1.825(4)
P C22 1.881(4)
N1 C1 1.413(4)
N1 C2 1.353(5)
N1 C4 1.454(4)
N2 C2 1.373(5)
N2 C3 1.391(5)
N2 C13 1.438(5)
N3 C35 1.471(5)
N3 C37 1.474(5)
C1 C3 1.358(5)
C3 H3 0.9500
C4 C5 1.396(5)
C4 C9 1.388(6)
C5 C6 1.393(5)
C5 C10 1.498(6)
C6 H6 0.9500
C6 C7 1.378(6)
C7 C8 1.391(6)
C7 C11 1.512(5)
C8 H8 0.9500
C8 C9 1.392(5)
C9 C12 1.498(5)
C10 H10A 0.9800
C10 H10B 0.9800
C10 H10C 0.9800
C11 H11A 0.9800
C11 H11B 0.9800
C11 H11C 0.9800
C12 H12A 0.9800
C12 H12B 0.9800
C12 H12C 0.9800
C13 C14 1.398(6)
C13 C18 1.401(6)
C14 C15 1.393(5)
C14 C19 1.497(6)
C15 H15 0.9500
C15 C16 1.396(6)
C16 C17 1.389(6)
C16 C20 1.512(5)
C17 H17 0.9500
C17 C18 1.391(6)
C18 C21 1.505(6)
C19 H19A 0.9800
C19 H19B 0.9800
C19 H19C 0.9800
C20 H20A 0.9800
C20 H20B 0.9800
C20 H20C 0.9800
C21 H21A 0.9800
C21 H21B 0.9800
C21 H21C 0.9800
C22 H22 1.0000
C22 C23 1.513(6)
C22 C26 1.515(5)
C23 C24 1.409(5)
C23 C27 1.392(6)
C24 C25 1.465(6)
C24 C30 1.393(6)
C25 C26 1.398(5)
C25 C31 1.393(5)
C26 C34 1.410(6)
C27 H27 0.9500
C27 C28 1.402(6)
C28 H28 0.9500
C28 C29 1.405(6)
C29 H29 0.9500
C29 C30 1.388(6)
C30 H30 0.9500
C31 H31 0.9500
C31 C32 1.403(7)
C32 H32 0.9500
C32 C33 1.385(7)
C33 H33 0.9500
C33 C34 1.390(6)
C34 H34 0.9500
C35 H35A 0.9900
C35 H35B 0.9900
C35 C36 1.513(6)
C36 H36A 0.9800
C36 H36B 0.9800
C36 H36C 0.9800
C37 H37A 0.9900
C37 H37B 0.9900
C37 C38 1.509(6)
C38 H38A 0.9800
C38 H38B 0.9800
C38 H38C 0.9800

loop_
_geom_torsion_atom_site_label_1
_geom_torsion_atom_site_label_2
_geom_torsion_atom_site_label_3
_geom_torsion_atom_site_label_4
_geom_torsion
P N3 C35 C36 3.1(5)
P N3 C37 C38 112.3(4)
P C1 C3 N2 177.4(3)
P C22 C23 C24 -112.0(3)
P C22 C23 C27 69.4(4)
P C22 C26 C25 114.5(3)
P C22 C26 C34 -62.7(4)
N1 C1 C3 N2 0.1(5)
N1 C4 C5 C6 177.1(3)
N1 C4 C5 C10 -3.0(5)
N1 C4 C9 C8 -178.7(3)
N1 C4 C9 C12 -0.1(5)
N2 C13 C14 C15 177.4(3)
N2 C13 C14 C19 -1.8(6)
N2 C13 C18 C17 -177.6(3)
N2 C13 C18 C21 1.3(5)
N3 P C1 N1 -97.2(3)
N3 P C1 C3 85.7(5)
N3 P C22 C23 -179.8(2)
N3 P C22 C26 68.7(3)
C1 P N3 C35 128.1(3)
C1 P N3 C37 -57.3(3)
C1 P C22 C23 -74.4(3)
C1 P C22 C26 174.1(3)
C1 N1 C2 S 179.6(3)
C1 N1 C2 N2 0.9(4)
C1 N1 C4 C5 -84.2(5)
C1 N1 C4 C9 94.4(4)
C2 N1 C1 P -178.5(3)
C2 N1 C1 C3 -0.6(5)
C2 N1 C4 C5 104.7(4)
C2 N1 C4 C9 -76.7(5)
C2 N2 C3 C1 0.5(5)
C2 N2 C13 C14 92.4(5)
C2 N2 C13 C18 -88.4(5)
C3 N2 C2 S -179.6(3)
C3 N2 C2 N1 -0.9(4)
C3 N2 C13 C14 -85.2(5)
C3 N2 C13 C18 94.1(5)
C4 N1 C1 P 9.4(5)
C4 N1 C1 C3 -172.7(4)
C4 N1 C2 S -8.4(6)
C4 N1 C2 N2 172.9(3)
C4 C5 C6 C7 2.5(6)
C5 C4 C9 C8 -0.2(6)
C5 C4 C9 C12 178.5(3)
C5 C6 C7 C8 -1.8(6)
C5 C6 C7 C11 177.6(4)
C6 C7 C8 C9 0.0(6)
C7 C8 C9 C4 1.0(6)
C7 C8 C9 C12 -177.7(4)
C9 C4 C5 C6 -1.5(5)
C9 C4 C5 C10 178.4(4)
C10 C5 C6 C7 -177.5(4)
C11 C7 C8 C9 -179.4(4)
C13 N2 C2 S 2.5(6)
C13 N2 C2 N1 -178.7(4)
C13 N2 C3 C1 178.4(4)
C13 C14 C15 C16 -0.1(6)
C14 C13 C18 C17 1.6(6)
C14 C13 C18 C21 -179.5(4)
C14 C15 C16 C17 2.2(6)
C14 C15 C16 C20 -179.1(4)
C15 C16 C17 C18 -2.5(6)
C16 C17 C18 C13 0.6(6)
C16 C17 C18 C21 -178.3(4)
C18 C13 C14 C15 -1.8(6)
C18 C13 C14 C19 179.0(4)
C19 C14 C15 C16 179.1(4)
C20 C16 C17 C18 178.8(4)
C22 P N3 C35 -129.7(3)
C22 P N3 C37 45.0(3)
C22 P C1 N1 155.6(3)
C22 P C1 C3 -21.4(5)
C22 C23 C24 C25 -0.3(4)
C22 C23 C24 C30 -179.2(3)
C22 C23 C27 C28 178.7(3)
C22 C26 C34 C33 176.2(4)
C23 C22 C26 C25 -4.0(4)
C23 C22 C26 C34 178.8(4)
C23 C24 C25 C26 -2.3(4)
C23 C24 C25 C31 178.3(4)
C23 C24 C30 C29 0.2(5)
C23 C27 C28 C29 0.2(6)
C24 C23 C27 C28 0.2(5)
C24 C25 C26 C22 4.0(4)
C24 C25 C26 C34 -178.4(3)
C24 C25 C31 C32 178.9(4)
C25 C24 C30 C29 -178.4(4)
C25 C26 C34 C33 -0.8(5)
C25 C31 C32 C33 -0.5(6)
C26 C22 C23 C24 2.5(4)
C26 C22 C23 C27 -176.1(4)
C26 C25 C31 C32 -0.3(5)
C27 C23 C24 C25 178.5(3)
C27 C23 C24 C30 -0.4(5)
C27 C28 C29 C30 -0.4(6)
C28 C29 C30 C24 0.2(5)
C30 C24 C25 C26 176.4(4)
C30 C24 C25 C31 -2.9(6)
C31 C25 C26 C22 -176.6(3)
C31 C25 C26 C34 1.0(5)
C31 C32 C33 C34 0.7(6)
C32 C33 C34 C26 0.0(6)
C35 N3 C37 C38 -72.6(5)
C37 N3 C35 C36 -172.1(3)
